data_7201203
loop_
_publ_author_name
'Dean, Pamela M.'
'Golding, Jacob J.'
'Pringle, Jennifer M.'
'Forsyth, Maria'
'Skelton, Brian W.'
'White, Allan H.'
'MacFarlane, Douglas R.'

_publ_section_title
;
 The effect of alkyl chain length in a series of novel
 N-alkyl-3-benzylimidazolium iodide salts
;
_journal_issue 11
_journal_name_full CrystEngComm
_journal_page_first 2456
_journal_paper_doi 10.1039/b906142h
_journal_volume 11
_journal_year 2009
_chemical_absolute_configuration ad
_chemical_formula_moiety 'C15 H21 N2, I'
_chemical_formula_sum 'C15 H21 I N2'
_chemical_formula_weight 356.24
_chemical_name_systematic
;
?
;
_space_group_IT_number 19
_symmetry_cell_setting orthorhombic
_symmetry_space_group_name_Hall 'P 2ac 2ab'
_symmetry_space_group_name_H-M 'P 21 21 21'
_atom_sites_solution_hydrogens geom
_atom_sites_solution_primary direct
_atom_sites_solution_secondary difmap
_audit_creation_date 2009-02-10T14:44:58-00:00
_audit_creation_method 'WinGX routine CIF_UPDATE'
_cell_angle_alpha 90
_cell_angle_beta 90
_cell_angle_gamma 90
_cell_formula_units_Z 4
_cell_length_a 9.4229(1)
_cell_length_b 11.8744(1)
_cell_length_c 13.8521(1)
_cell_measurement_reflns_used 29783
_cell_measurement_temperature 100(2)
_cell_measurement_theta_max 45.5547
_cell_measurement_theta_min 3.7248
_cell_volume 1549.93(2)
_computing_cell_refinement
;
CrysAlis RED, Oxford Diffraction Ltd.,
Version 1.171.32.29 (release 10-06-2008 CrysAlis171 .NET)
(compiled Jun 10 2008,16:49:55)
;
_computing_data_collection
;
CrysAlis CCD, Oxford Diffraction Ltd.,
Version 1.171.32.29 (release 10-06-2008 CrysAlis171 .NET)
(compiled Jun 10 2008,16:49:55)
;
_computing_data_reduction
;
CrysAlis RED, Oxford Diffraction Ltd.,
Version 1.171.32.29 (release 10-06-2008 CrysAlis171 .NET)
(compiled Jun 10 2008,16:49:55)
;
_computing_molecular_graphics Ortep2
_computing_publication_material WinGX
_computing_structure_refinement 'SHELXL-97 (Sheldrick, 1997)'
_diffrn_ambient_temperature 100(2)
_diffrn_detector_area_resol_mean 10.4738
_diffrn_measured_fraction_theta_full 0.994
_diffrn_measured_fraction_theta_max 0.994
_diffrn_measurement_device_type
;
Oxford Diffraction Gemini diffractometer
;
_diffrn_measurement_method '\w scans'
_diffrn_orient_matrix_UB_11 -0.0243975307
_diffrn_orient_matrix_UB_12 0.0187334162
_diffrn_orient_matrix_UB_13 -0.0456977352
_diffrn_orient_matrix_UB_21 -0.0154177316
_diffrn_orient_matrix_UB_22 -0.0563776501
_diffrn_orient_matrix_UB_23 -0.0131411065
_diffrn_orient_matrix_UB_31 -0.0694822214
_diffrn_orient_matrix_UB_32 0.0059719268
_diffrn_orient_matrix_UB_33 0.0189924677
_diffrn_radiation_monochromator graphite
_diffrn_radiation_type MoK\a
_diffrn_radiation_wavelength 0.71073
_diffrn_reflns_av_R_equivalents 0.0344
_diffrn_reflns_av_unetI/netI 0.0308
_diffrn_reflns_limit_h_max 18
_diffrn_reflns_limit_h_min -18
_diffrn_reflns_limit_k_max 23
_diffrn_reflns_limit_k_min -23
_diffrn_reflns_limit_l_max 27
_diffrn_reflns_limit_l_min -24
_diffrn_reflns_number 58825
_diffrn_reflns_theta_full 45.73
_diffrn_reflns_theta_max 45.73
_diffrn_reflns_theta_min 3.73
_exptl_absorpt_coefficient_mu 2.053
_exptl_absorpt_correction_T_max 0.751
_exptl_absorpt_correction_T_min 0.503
_exptl_absorpt_correction_type analytical
_exptl_absorpt_process_details
;
CrysAlis RED, Oxford Diffraction Ltd.,
Version 1.171.32.29 (release 10-06-2008 CrysAlis171 .NET)
(compiled Jun 10 2008,16:49:55)
Analytical numeric absorption correction using a multifaceted crystal
model based on expressions derived by R.C. Clark & J.S.
(Clark, R. C. & Reid, J. S. (1995). Acta Cryst. A51, 887-897)
;
_exptl_crystal_colour colourless
_exptl_crystal_density_diffrn 1.527
_exptl_crystal_density_method 'not measured'
_exptl_crystal_description slab
_exptl_crystal_F_000 712
_exptl_crystal_size_max 0.4915
_exptl_crystal_size_mid 0.2721
_exptl_crystal_size_min 0.1627
_refine_diff_density_max 1.522
_refine_diff_density_min -0.734
_refine_diff_density_rms 0.086
_refine_ls_abs_structure_details 'Flack H D (1983), Acta Cryst. A39, 876-881'
_refine_ls_abs_structure_Flack -0.002(8)
_refine_ls_extinction_method none
_refine_ls_goodness_of_fit_ref 0.952
_refine_ls_hydrogen_treatment constr
_refine_ls_matrix_type full
_refine_ls_number_parameters 165
_refine_ls_number_reflns 13178
_refine_ls_number_restraints 0
_refine_ls_restrained_S_all 0.952
_refine_ls_R_factor_all 0.0327
_refine_ls_R_factor_gt 0.0233
_refine_ls_shift/su_max 0.006
_refine_ls_shift/su_mean 0
_refine_ls_structure_factor_coef Fsqd
_refine_ls_weighting_details 'calc w=1/[\s^2^(Fo^2^)+(0.0193P)^2^+0.0000P] where P=(Fo^2^+2Fc^2^)/3'
_refine_ls_weighting_scheme calc
_refine_ls_wR_factor_gt 0.0417
_refine_ls_wR_factor_ref 0.0435
_reflns_number_gt 11264
_reflns_number_total 13178
_reflns_threshold_expression I>2sigma(I)
_cod_data_source_file b906142h.txt
_cod_data_source_block jak281
_cod_original_sg_symbol_Hall p_2ac_2ab
_cod_database_code 7201203

loop_
_symmetry_equiv_pos_as_xyz
'x, y, z'
'-x+1/2, -y, z+1/2'
'x+1/2, -y+1/2, -z'
'-x, y+1/2, -z+1/2'

loop_
_atom_site_label
_atom_site_type_symbol
_atom_site_fract_x
_atom_site_fract_y
_atom_site_fract_z
_atom_site_U_iso_or_equiv
_atom_site_adp_type
_atom_site_occupancy
_atom_site_symmetry_multiplicity
_atom_site_calc_flag
_atom_site_refinement_flags
_atom_site_disorder_assembly
_atom_site_disorder_group
I1 I 0.288490(5) 0.245047(5) 0.797157(4) 0.015110(10) Uani 1 1 d . . .
N1 N 0.56958(8) 0.37730(7) 0.46461(6) 0.01455(13) Uani 1 1 d . . .
C1 C 0.64995(9) 0.27225(7) 0.48022(7) 0.01617(15) Uani 1 1 d . . .
H1A H 0.7044 0.2783 0.5411 0.019 Uiso 1 1 calc R . .
H1B H 0.7185 0.262 0.4268 0.019 Uiso 1 1 calc R . .
C11 C 0.55379(9) 0.17084(8) 0.48538(7) 0.01417(14) Uani 1 1 d . . .
C12 C 0.51333(11) 0.12530(9) 0.57371(8) 0.01850(16) Uani 1 1 d . . .
H12 H 0.5463 0.1583 0.632 0.022 Uiso 1 1 calc R . .
C13 C 0.42461(12) 0.03154(9) 0.57709(9) 0.02180(18) Uani 1 1 d . . .
H13 H 0.3974 0.0007 0.6376 0.026 Uiso 1 1 calc R . .
C14 C 0.37604(10) -0.01670(8) 0.49222(9) 0.02020(17) Uani 1 1 d . . .
H14 H 0.3162 -0.081 0.4946 0.024 Uiso 1 1 calc R . .
C15 C 0.41472(10) 0.02892(8) 0.40367(8) 0.01841(17) Uani 1 1 d . . .
H15 H 0.3804 -0.0037 0.3456 0.022 Uiso 1 1 calc R . .
C16 C 0.50369(10) 0.12233(8) 0.40006(8) 0.01615(15) Uani 1 1 d . . .
H16 H 0.5304 0.1532 0.3395 0.019 Uiso 1 1 calc R . .
C2 C 0.52406(9) 0.44955(7) 0.53252(7) 0.01334(13) Uani 1 1 d . . .
C21 C 0.54331(11) 0.43875(9) 0.63829(7) 0.01831(16) Uani 1 1 d . . .
H21A H 0.5534 0.5138 0.6669 0.027 Uiso 1 1 calc R . .
H21B H 0.6288 0.3944 0.6516 0.027 Uiso 1 1 calc R . .
H21C H 0.4605 0.4009 0.6663 0.027 Uiso 1 1 calc R . .
N3 N 0.45563(8) 0.53289(7) 0.48729(6) 0.01457(13) Uani 1 1 d . . .
C31 C 0.38886(9) 0.63141(8) 0.53344(7) 0.01443(14) Uani 1 1 d . . .
H31A H 0.3823 0.6935 0.486 0.017 Uiso 1 1 calc R . .
H31B H 0.4491 0.6573 0.5876 0.017 Uiso 1 1 calc R . .
C32 C 0.24094(10) 0.60398(8) 0.57124(8) 0.01742(16) Uani 1 1 d . . .
H32A H 0.2483 0.5472 0.6233 0.021 Uiso 1 1 calc R . .
H32B H 0.1834 0.5712 0.5185 0.021 Uiso 1 1 calc R . .
C33 C 0.16701(10) 0.70900(9) 0.61009(8) 0.01819(16) Uani 1 1 d . . .
H33A H 0.1642 0.7665 0.5584 0.022 Uiso 1 1 calc R . .
H33B H 0.0678 0.6895 0.6265 0.022 Uiso 1 1 calc R . .
C34 C 0.23772(11) 0.76004(12) 0.69879(8) 0.0286(2) Uani 1 1 d . . .
H34A H 0.2348 0.7058 0.752 0.043 Uiso 1 1 calc R . .
H34B H 0.1872 0.8287 0.7176 0.043 Uiso 1 1 calc R . .
H34C H 0.3367 0.7784 0.6837 0.043 Uiso 1 1 calc R . .
C4 C 0.45605(11) 0.51325(9) 0.38909(8) 0.01902(16) Uani 1 1 d . . .
H4 H 0.4141 0.5593 0.3408 0.023 Uiso 1 1 calc R . .
C5 C 0.52805(12) 0.41546(9) 0.37470(8) 0.01896(17) Uani 1 1 d . . .
H5 H 0.5463 0.3801 0.3144 0.023 Uiso 1 1 calc R . .

loop_
_atom_site_aniso_label
_atom_site_aniso_U_11
_atom_site_aniso_U_22
_atom_site_aniso_U_33
_atom_site_aniso_U_23
_atom_site_aniso_U_13
_atom_site_aniso_U_12
I1 0.01470(2) 0.01612(2) 0.01450(2) -0.00005(2) 0.00038(2) 0.00100(2)
N1 0.0149(3) 0.0115(3) 0.0172(3) -0.0010(3) -0.0001(3) 0.0014(2)
C1 0.0141(3) 0.0122(3) 0.0223(4) -0.0002(3) -0.0010(3) 0.0013(2)
C11 0.0133(3) 0.0117(3) 0.0175(4) -0.0002(3) -0.0010(3) 0.0017(2)
C12 0.0220(4) 0.0165(4) 0.0171(4) -0.0004(3) 0.0003(3) -0.0003(3)
C13 0.0244(4) 0.0186(4) 0.0224(5) 0.0038(4) 0.0053(4) -0.0005(3)
C14 0.0173(4) 0.0138(3) 0.0295(5) 0.0006(4) 0.0018(4) -0.0002(3)
C15 0.0167(4) 0.0154(4) 0.0231(5) -0.0035(3) -0.0026(3) 0.0008(3)
C16 0.0163(3) 0.0153(3) 0.0169(4) 0.0000(3) 0.0002(3) 0.0006(3)
C2 0.0135(3) 0.0114(3) 0.0152(4) -0.0001(3) 0.0000(3) -0.0007(2)
C21 0.0220(4) 0.0174(4) 0.0155(4) 0.0017(3) -0.0012(3) -0.0008(3)
N3 0.0152(3) 0.0122(3) 0.0163(3) -0.0008(3) 0.0013(3) 0.0012(2)
C31 0.0140(3) 0.0116(3) 0.0177(4) -0.0022(3) 0.0015(3) 0.0003(2)
C32 0.0139(3) 0.0155(3) 0.0229(4) -0.0029(3) 0.0017(3) -0.0018(3)
C33 0.0141(3) 0.0188(4) 0.0217(4) -0.0038(3) 0.0012(3) 0.0008(3)
C34 0.0219(4) 0.0373(6) 0.0267(4) -0.0132(6) 0.0018(3) 0.0014(4)
C4 0.0241(4) 0.0176(4) 0.0154(4) -0.0004(3) -0.0013(3) 0.0059(3)
C5 0.0244(4) 0.0167(4) 0.0157(4) -0.0016(3) -0.0004(3) 0.0046(3)

loop_
_atom_type_symbol
_atom_type_description
_atom_type_scat_dispersion_real
_atom_type_scat_dispersion_imag
_atom_type_scat_source
C C 0.0033 0.0016 'International Tables Vol C Tables 4.2.6.8 and 6.1.1.4'
H H 0 0 'International Tables Vol C Tables 4.2.6.8 and 6.1.1.4'
N N 0.0061 0.0033 'International Tables Vol C Tables 4.2.6.8 and 6.1.1.4'
I I -0.4742 1.8119 'International Tables Vol C Tables 4.2.6.8 and 6.1.1.4'

loop_
_geom_angle_atom_site_label_1
_geom_angle_atom_site_label_2
_geom_angle_atom_site_label_3
_geom_angle
_geom_angle_site_symmetry_1
_geom_angle_site_symmetry_3
_geom_angle_publ_flag
C2 N1 C5 109.35(8) . . ?
C2 N1 C1 126.95(8) . . ?
C5 N1 C1 123.70(8) . . ?
N1 C1 C11 111.93(7) . . ?
N1 C1 H1A 109.2 . . ?
C11 C1 H1A 109.2 . . ?
N1 C1 H1B 109.2 . . ?
C11 C1 H1B 109.2 . . ?
H1A C1 H1B 107.9 . . ?
C12 C11 C16 119.43(9) . . ?
C12 C11 C1 121.10(9) . . ?
C16 C11 C1 119.47(9) . . ?
C11 C12 C13 120.31(10) . . ?
C11 C12 H12 119.8 . . ?
C13 C12 H12 119.8 . . ?
C14 C13 C12 120.01(10) . . ?
C14 C13 H13 120 . . ?
C12 C13 H13 120 . . ?
C13 C14 C15 120.08(9) . . ?
C13 C14 H14 120 . . ?
C15 C14 H14 120 . . ?
C14 C15 C16 120.04(10) . . ?
C14 C15 H15 120 . . ?
C16 C15 H15 120 . . ?
C15 C16 C11 120.13(10) . . ?
C15 C16 H16 119.9 . . ?
C11 C16 H16 119.9 . . ?
N3 C2 N1 107.36(8) . . ?
N3 C2 C21 125.90(9) . . ?
N1 C2 C21 126.73(9) . . ?
C2 C21 H21A 109.5 . . ?
C2 C21 H21B 109.5 . . ?
H21A C21 H21B 109.5 . . ?
C2 C21 H21C 109.5 . . ?
H21A C21 H21C 109.5 . . ?
H21B C21 H21C 109.5 . . ?
C2 N3 C4 109.60(8) . . ?
C2 N3 C31 126.16(9) . . ?
C4 N3 C31 124.24(8) . . ?
N3 C31 C32 111.69(8) . . ?
N3 C31 H31A 109.3 . . ?
C32 C31 H31A 109.3 . . ?
N3 C31 H31B 109.3 . . ?
C32 C31 H31B 109.3 . . ?
H31A C31 H31B 107.9 . . ?
C31 C32 C33 111.34(8) . . ?
C31 C32 H32A 109.4 . . ?
C33 C32 H32A 109.4 . . ?
C31 C32 H32B 109.4 . . ?
C33 C32 H32B 109.4 . . ?
H32A C32 H32B 108 . . ?
C34 C33 C32 114.19(9) . . ?
C34 C33 H33A 108.7 . . ?
C32 C33 H33A 108.7 . . ?
C34 C33 H33B 108.7 . . ?
C32 C33 H33B 108.7 . . ?
H33A C33 H33B 107.6 . . ?
C33 C34 H34A 109.5 . . ?
C33 C34 H34B 109.5 . . ?
H34A C34 H34B 109.5 . . ?
C33 C34 H34C 109.5 . . ?
H34A C34 H34C 109.5 . . ?
H34B C34 H34C 109.5 . . ?
C5 C4 N3 106.87(9) . . ?
C5 C4 H4 126.6 . . ?
N3 C4 H4 126.6 . . ?
C4 C5 N1 106.82(9) . . ?
C4 C5 H5 126.6 . . ?
N1 C5 H5 126.6 . . ?

loop_
_geom_bond_atom_site_label_1
_geom_bond_atom_site_label_2
_geom_bond_distance
_geom_bond_site_symmetry_2
_geom_bond_publ_flag
N1 C2 1.3435(12) . ?
N1 C5 1.3818(14) . ?
N1 C1 1.4753(12) . ?
C1 C11 1.5087(13) . ?
C1 H1A 0.99 . ?
C1 H1B 0.99 . ?
C11 C12 1.3910(15) . ?
C11 C16 1.3969(14) . ?
C12 C13 1.3931(15) . ?
C12 H12 0.95 . ?
C13 C14 1.3855(17) . ?
C13 H13 0.95 . ?
C14 C15 1.3895(17) . ?
C14 H14 0.95 . ?
C15 C16 1.3913(14) . ?
C15 H15 0.95 . ?
C16 H16 0.95 . ?
C2 N3 1.3370(12) . ?
C2 C21 1.4819(14) . ?
C21 H21A 0.98 . ?
C21 H21B 0.98 . ?
C21 H21C 0.98 . ?
N3 C4 1.3802(14) . ?
N3 C31 1.4741(12) . ?
C31 C32 1.5242(13) . ?
C31 H31A 0.99 . ?
C31 H31B 0.99 . ?
C32 C33 1.5264(14) . ?
C32 H32A 0.99 . ?
C32 H32B 0.99 . ?
C33 C34 1.5234(15) . ?
C33 H33A 0.99 . ?
C33 H33B 0.99 . ?
C34 H34A 0.98 . ?
C34 H34B 0.98 . ?
C34 H34C 0.98 . ?
C4 C5 1.3595(14) . ?
C4 H4 0.95 . ?
C5 H5 0.95 . ?

loop_
_cod_related_entry_id
_cod_related_entry_database
_cod_related_entry_code
1 ChemSpider 30653614
